data_7243591
loop_
_publ_author_name
'Dailey, Maegan'
'Besson, Claire'

_publ_section_title
;
 Selective crystallization of four bis(phthalocyaninato)lanthanoid(iii)
 polymorphs
;
_journal_issue 40
_journal_name_full CrystEngComm
_journal_page_first 7151
_journal_page_last 7161
_journal_paper_doi 10.1039/D1CE00936B
_journal_volume 23
_journal_year 2021
_chemical_formula_moiety 'C64 H32 N16 Gd, C Cl2 H2'
_chemical_formula_sum 'C65 H34 Cl2 Gd N16'
_chemical_formula_weight 1267.23
_chemical_name_common bis(phthalocyaninato)-gadolinium
_chemical_name_systematic (phthalocyaninato)-(phthalocyaninato-radical)-gadolinium(III)
_space_group_crystal_system orthorhombic
_space_group_IT_number 62
_space_group_name_Hall '-P 2ac 2n'
_space_group_name_H-M_alt 'P n m a'
_atom_sites_solution_hydrogens geom
_audit_creation_method SHELXL-2018/3
_audit_update_record
;
2021-09-09 deposited with the CCDC.	2021-09-24 downloaded from the CCDC.
;
_cell_angle_alpha 90
_cell_angle_beta 90
_cell_angle_gamma 90
_cell_formula_units_Z 4
_cell_length_a 28.356(3)
_cell_length_b 22.882(3)
_cell_length_c 8.0460(10)
_cell_measurement_reflns_used 25194
_cell_measurement_temperature 373(2)
_cell_measurement_theta_max 42.503
_cell_measurement_theta_min 4.575
_cell_volume 5220.6(11)
_computing_cell_refinement 'SAINT V8.38A, Bruker-AXS'
_computing_data_collection 'APEX, Bruker AXS'
_computing_data_reduction 'SAINT V8.38A, Bruker-AXS'
_computing_molecular_graphics 'shelXle (C.B. Huebschle)'
_computing_structure_refinement 'SHELXL-2018/3 (Sheldrick, 2018)'
_computing_structure_solution 'SHELXT 2014/5 (Sheldrick, 2014)'
_diffrn_ambient_temperature 373(2)
_diffrn_measured_fraction_theta_full 1.000
_diffrn_measured_fraction_theta_max 0.999
_diffrn_measurement_device_type 'Bruker SMART Apex II'
_diffrn_measurement_method '\w scans'
_diffrn_radiation_probe x-ray
_diffrn_radiation_type MoK\a
_diffrn_radiation_wavelength 0.71073
_diffrn_reflns_av_R_equivalents 0.0820
_diffrn_reflns_av_unetI/netI 0.0747
_diffrn_reflns_Laue_measured_fraction_full 1.000
_diffrn_reflns_Laue_measured_fraction_max 0.999
_diffrn_reflns_limit_h_max 25
_diffrn_reflns_limit_h_min -34
_diffrn_reflns_limit_k_max 24
_diffrn_reflns_limit_k_min -27
_diffrn_reflns_limit_l_max 9
_diffrn_reflns_limit_l_min -8
_diffrn_reflns_number 23731
_diffrn_reflns_point_group_measured_fraction_full 1.000
_diffrn_reflns_point_group_measured_fraction_max 0.999
_diffrn_reflns_theta_full 25.242
_diffrn_reflns_theta_max 25.336
_diffrn_reflns_theta_min 1.436
_diffrn_source 'fine-focused sealed tube'
_exptl_absorpt_coefficient_mu 1.436
_exptl_absorpt_correction_T_max 0.7452
_exptl_absorpt_correction_T_min 0.6677
_exptl_absorpt_correction_type multi-scan
_exptl_absorpt_process_details 'SADABS 2016/2 (G. Sheldrick)'
_exptl_crystal_colour green
_exptl_crystal_density_diffrn 1.612
_exptl_crystal_description needle
_exptl_crystal_F_000 2536
_exptl_crystal_recrystallization_method 'slow evaporation from DCM'
_exptl_crystal_size_max 0.187
_exptl_crystal_size_mid 0.099
_exptl_crystal_size_min 0.058
_refine_diff_density_max 0.971
_refine_diff_density_min -0.773
_refine_diff_density_rms 0.096
_refine_ls_extinction_method none
_refine_ls_goodness_of_fit_ref 1.020
_refine_ls_hydrogen_treatment constr
_refine_ls_matrix_type full
_refine_ls_number_parameters 388
_refine_ls_number_reflns 4899
_refine_ls_number_restraints 0
_refine_ls_restrained_S_all 1.020
_refine_ls_R_factor_all 0.0849
_refine_ls_R_factor_gt 0.0445
_refine_ls_shift/su_max 0.000
_refine_ls_shift/su_mean 0.000
_refine_ls_structure_factor_coef Fsqd
_refine_ls_weighting_details 'w=1/[\s^2^(Fo^2^)+(0.0445P)^2^] where P=(Fo^2^+2Fc^2^)/3'
_refine_ls_weighting_scheme calc
_refine_ls_wR_factor_gt 0.0857
_refine_ls_wR_factor_ref 0.0987
_reflns_Friedel_coverage 0.000
_reflns_number_gt 3350
_reflns_number_total 4899
_reflns_threshold_expression 'I > 2\s(I)'
_cod_data_source_file d1ce00936b2.cif
_cod_data_source_block GdPc2_Pnma
_cod_depositor_comments 'Adding full bibliography for 7243585--7243607.cif.'
_cod_database_code 7243591
_shelx_shelxl_version_number 2018/3
_shelx_space_group_comment
;
The symmetry employed for this shelxl refinement is uniquely defined
by the following loop, which should always be used as a source of
symmetry information in preference to the above space-group names.
They are only intended as comments.
;
_shelx_estimated_absorpt_t_min 0.775
_shelx_estimated_absorpt_t_max 0.921

loop_
_space_group_symop_operation_xyz
'x, y, z'
'-x+1/2, -y, z+1/2'
'-x, y+1/2, -z'
'x+1/2, -y+1/2, -z+1/2'
'-x, -y, -z'
'x-1/2, y, -z-1/2'
'x, -y-1/2, z'
'-x-1/2, y-1/2, z-1/2'

loop_
_atom_site_label
_atom_site_type_symbol
_atom_site_fract_x
_atom_site_fract_y
_atom_site_fract_z
_atom_site_U_iso_or_equiv
_atom_site_adp_type
_atom_site_occupancy
_atom_site_site_symmetry_order
_atom_site_calc_flag
_atom_site_refinement_flags_posn
_atom_site_refinement_flags_adp
_atom_site_refinement_flags_occupancy
_atom_site_disorder_assembly
_atom_site_disorder_group
Gd01 Gd 0.63451(2) 0.750000 0.61076(4) 0.02960(12) Uani 1 2 d S T P . .
Cl1 Cl 0.58716(9) 0.31365(12) 0.6927(4) 0.1416(10) Uani 1 1 d . . . . .
N1 N 0.54852(17) 0.750000 0.6088(7) 0.0348(13) Uani 1 2 d S T P . .
C1 C 0.4001(2) 0.7196(3) 0.8264(8) 0.077(2) Uani 1 1 d . . . . .
H1 H 0.373572 0.699868 0.865007 0.092 Uiso 1 1 calc R U . . .
N2 N 0.53267(14) 0.64577(19) 0.6175(5) 0.0411(10) Uani 1 1 d . . . . .
C2 C 0.43826(19) 0.6875(3) 0.7707(7) 0.0632(18) Uani 1 1 d . . . . .
H2 H 0.438249 0.646882 0.770493 0.076 Uiso 1 1 calc R U . . .
N3 N 0.60655(13) 0.66350(18) 0.4679(5) 0.0348(10) Uani 1 1 d . . . . .
C3 C 0.47664(17) 0.7198(2) 0.7151(6) 0.0470(15) Uani 1 1 d . . . . .
N4 N 0.67250(14) 0.6453(2) 0.2810(5) 0.0412(11) Uani 1 1 d . . . . .
C4 C 0.52185(16) 0.7017(2) 0.6439(6) 0.0369(13) Uani 1 1 d . . . . .
N5 N 0.66321(18) 0.750000 0.3261(7) 0.0355(14) Uani 1 2 d S T P . .
C5 C 0.57216(19) 0.6290(2) 0.5356(7) 0.0429(14) Uani 1 1 d . . . . .
N6 N 0.76278(19) 0.750000 0.5227(7) 0.0387(15) Uani 1 2 d S T P . .
C6 C 0.58292(19) 0.5675(2) 0.5019(7) 0.0474(14) Uani 1 1 d . . . . .
C7 C 0.5616(2) 0.5153(3) 0.5464(8) 0.0586(17) Uani 1 1 d . . . . .
H7 H 0.534098 0.515337 0.609273 0.070 Uiso 1 1 calc R U . . .
N7 N 0.70360(13) 0.81100(17) 0.6533(5) 0.0332(10) Uani 1 1 d . . . . .
C8 C 0.5811(2) 0.4648(3) 0.4979(9) 0.0704(19) Uani 1 1 d . . . . .
H8 H 0.566807 0.429745 0.527550 0.084 Uiso 1 1 calc R U . . .
N8 N 0.66725(14) 0.89724(17) 0.7742(5) 0.0354(10) Uani 1 1 d . . . . .
C9 C 0.6231(3) 0.4637(3) 0.4020(9) 0.080(2) Uani 1 1 d . . . . .
H9 H 0.636548 0.428173 0.372076 0.096 Uiso 1 1 calc R U . . .
N9 N 0.62357(12) 0.81099(17) 0.8545(5) 0.0337(10) Uani 1 1 d . . . . .
C10 C 0.6441(2) 0.5156(3) 0.3532(7) 0.0623(18) Uani 1 1 d . . . . .
H10 H 0.671154 0.515317 0.288108 0.075 Uiso 1 1 calc R U . . .
N10 N 0.56860(19) 0.750000 1.0094(7) 0.0369(14) Uani 1 2 d S T P . .
C11 C 0.62407(18) 0.5675(3) 0.4028(7) 0.0495(15) Uani 1 1 d . . . . .
C13 C 0.68322(17) 0.7014(3) 0.2543(6) 0.0421(14) Uani 1 1 d . . . . .
C12 C 0.63690(18) 0.6295(2) 0.3798(6) 0.0431(13) Uani 1 1 d . . . . .
C19 C 0.80495(18) 0.8714(3) 0.4292(6) 0.0524(16) Uani 1 1 d . . . . .
H19 H 0.823619 0.842610 0.380733 0.063 Uiso 1 1 calc R U . . .
C20 C 0.8143(2) 0.9295(3) 0.4053(7) 0.0586(17) Uani 1 1 d . . . . .
H20 H 0.839062 0.940355 0.335897 0.070 Uiso 1 1 calc R U . . .
C21 C 0.7877(2) 0.9726(3) 0.4827(8) 0.0577(17) Uani 1 1 d . . . . .
H21 H 0.795575 1.011658 0.466307 0.069 Uiso 1 1 calc R U . . .
C22 C 0.75003(19) 0.9589(2) 0.5830(7) 0.0481(15) Uani 1 1 d . . . . .
H22 H 0.732269 0.987875 0.634510 0.058 Uiso 1 1 calc R U . . .
C23 C 0.73949(17) 0.9000(2) 0.6046(6) 0.0390(12) Uani 1 1 d . . . . .
C24 C 0.70015(16) 0.8698(2) 0.6845(6) 0.0352(12) Uani 1 1 d . . . . .
C25 C 0.63230(17) 0.8697(2) 0.8526(6) 0.0331(11) Uani 1 1 d . . . . .
C26 C 0.59764(18) 0.9000(2) 0.9553(6) 0.0363(12) Uani 1 1 d . . . . .
C27 C 0.58833(18) 0.9585(2) 0.9846(7) 0.0445(14) Uani 1 1 d . . . . .
H27 H 0.607286 0.987697 0.939685 0.053 Uiso 1 1 calc R U . . .
C28 C 0.5499(2) 0.9720(3) 1.0828(8) 0.0580(17) Uani 1 1 d . . . . .
H28 H 0.542701 1.011018 1.103106 0.070 Uiso 1 1 calc R U . . .
C29 C 0.5219(2) 0.9286(3) 1.1518(7) 0.0587(17) Uani 1 1 d . . . . .
H29 H 0.496295 0.939011 1.217730 0.070 Uiso 1 1 calc R U . . .
C30 C 0.53127(18) 0.8703(2) 1.1244(7) 0.0474(14) Uani 1 1 d . . . . .
H30 H 0.512793 0.841215 1.172020 0.057 Uiso 1 1 calc R U . . .
C31 C 0.56911(17) 0.8567(2) 1.0236(6) 0.0354(12) Uani 1 1 d . . . . .
C32 C 0.58704(16) 0.8008(2) 0.9609(6) 0.0349(12) Uani 1 1 d . . . . .
C33 C 0.5586(5) 0.250000 0.7359(18) 0.147(5) Uani 1 2 d S T P . .
H33A H 0.529102 0.250000 0.675059 0.176 Uiso 1 2 calc R U P . .
H33B H 0.550856 0.250000 0.853326 0.176 Uiso 1 2 calc R U P . .
C18 C 0.76644(17) 0.8568(2) 0.5285(6) 0.0388(13) Uani 1 1 d . . . . .
C17 C 0.74415(16) 0.8008(2) 0.5657(6) 0.0331(12) Uani 1 1 d . . . . .
C16 C 0.7856(2) 0.7197(3) -0.0437(7) 0.069(2) Uani 1 1 d . . . . .
H16 H 0.808311 0.700041 -0.105499 0.083 Uiso 1 1 calc R U . . .
C15 C 0.75274(19) 0.6876(3) 0.0458(7) 0.0567(17) Uani 1 1 d . . . . .
H15 H 0.752463 0.646938 0.044234 0.068 Uiso 1 1 calc R U . . .
C14 C 0.72020(17) 0.7197(2) 0.1380(6) 0.0431(14) Uani 1 1 d . . . . .

loop_
_atom_site_aniso_label
_atom_site_aniso_U_11
_atom_site_aniso_U_22
_atom_site_aniso_U_33
_atom_site_aniso_U_23
_atom_site_aniso_U_13
_atom_site_aniso_U_12
Gd01 0.02479(19) 0.0311(2) 0.0329(2) 0.000 0.00089(18) 0.000
Cl1 0.126(2) 0.143(2) 0.155(2) 0.0218(19) -0.0216(18) -0.0192(18)
N1 0.023(3) 0.038(4) 0.044(4) 0.000 0.004(3) 0.000
C1 0.043(4) 0.128(7) 0.059(4) 0.001(4) 0.008(3) -0.023(4)
N2 0.037(2) 0.042(3) 0.045(3) -0.002(2) 0.002(2) -0.009(2)
C2 0.040(4) 0.088(5) 0.061(4) -0.001(4) 0.004(3) -0.017(3)
N3 0.027(2) 0.040(3) 0.038(3) -0.008(2) 0.0035(19) -0.004(2)
C3 0.033(3) 0.067(4) 0.041(3) 0.000(3) 0.002(2) -0.012(3)
N4 0.036(3) 0.049(3) 0.039(3) -0.010(2) 0.003(2) -0.001(2)
C4 0.032(3) 0.051(4) 0.027(3) 0.006(2) -0.005(2) -0.006(2)
N5 0.020(3) 0.046(4) 0.040(4) 0.000 0.003(3) 0.000
C5 0.042(3) 0.047(4) 0.040(3) -0.007(3) -0.009(3) -0.003(3)
N6 0.028(3) 0.048(4) 0.040(4) 0.000 -0.003(3) 0.000
C6 0.051(4) 0.040(4) 0.051(4) -0.006(3) -0.003(3) 0.000(3)
C7 0.064(4) 0.049(4) 0.062(4) 0.004(3) 0.000(3) -0.013(3)
N7 0.031(2) 0.037(3) 0.032(3) -0.0016(18) -0.0010(18) 0.0007(18)
C8 0.094(5) 0.040(4) 0.077(5) 0.006(3) 0.008(4) -0.014(4)
N8 0.036(3) 0.030(3) 0.040(3) -0.0020(19) -0.002(2) -0.004(2)
C9 0.121(6) 0.042(4) 0.078(5) 0.002(4) -0.006(5) -0.001(4)
N9 0.026(2) 0.035(3) 0.039(3) -0.0020(18) 0.0024(18) 0.0010(17)
C10 0.069(4) 0.057(4) 0.061(4) -0.020(3) 0.000(3) 0.011(3)
N10 0.037(3) 0.036(4) 0.038(4) 0.000 0.002(3) 0.000
C11 0.040(3) 0.056(4) 0.053(4) -0.012(3) -0.005(3) -0.001(3)
C13 0.029(3) 0.065(4) 0.032(3) -0.006(3) -0.005(2) -0.001(3)
C12 0.041(3) 0.046(3) 0.042(3) -0.013(3) -0.013(3) -0.001(3)
C19 0.035(3) 0.071(5) 0.052(4) 0.007(3) 0.005(3) -0.012(3)
C20 0.046(3) 0.063(4) 0.067(4) 0.012(4) 0.009(3) -0.024(3)
C21 0.063(4) 0.047(4) 0.063(4) 0.012(3) -0.007(3) -0.023(3)
C22 0.046(3) 0.042(4) 0.057(4) 0.003(3) -0.001(3) -0.011(3)
C23 0.042(3) 0.039(3) 0.036(3) 0.008(3) -0.005(3) -0.009(2)
C24 0.035(3) 0.037(3) 0.033(3) 0.000(2) -0.003(2) -0.002(2)
C25 0.036(3) 0.026(3) 0.038(3) -0.002(2) -0.008(2) 0.002(2)
C26 0.040(3) 0.035(3) 0.034(3) -0.007(2) -0.006(2) 0.003(3)
C27 0.044(3) 0.036(3) 0.053(4) -0.008(3) -0.004(3) 0.001(3)
C28 0.062(4) 0.044(4) 0.067(5) -0.016(3) -0.006(3) 0.012(3)
C29 0.056(4) 0.058(4) 0.063(4) -0.020(3) 0.010(3) 0.016(3)
C30 0.044(3) 0.047(4) 0.051(4) -0.007(3) 0.010(3) 0.000(3)
C31 0.033(3) 0.037(3) 0.036(3) -0.005(2) 0.001(2) 0.005(2)
C32 0.029(3) 0.036(3) 0.040(3) -0.003(2) -0.005(2) 0.003(2)
C33 0.170(14) 0.146(14) 0.126(13) 0.000 0.008(11) 0.000
C18 0.029(3) 0.046(4) 0.041(3) 0.004(3) -0.003(2) -0.006(3)
C17 0.026(3) 0.042(3) 0.031(3) 0.000(2) -0.003(2) -0.002(2)
C16 0.044(3) 0.111(6) 0.052(4) -0.017(3) 0.011(3) 0.009(3)
C15 0.045(4) 0.081(5) 0.045(4) -0.011(3) 0.001(3) -0.001(3)
C14 0.035(3) 0.060(4) 0.034(3) -0.008(2) 0.001(2) 0.004(2)

loop_
_atom_type_symbol
_atom_type_description
_atom_type_scat_dispersion_real
_atom_type_scat_dispersion_imag
_atom_type_scat_source
C C 0.0033 0.0016 'International Tables Vol C Tables 4.2.6.8 and 6.1.1.4'
H H 0.0000 0.0000 'International Tables Vol C Tables 4.2.6.8 and 6.1.1.4'
N N 0.0061 0.0033 'International Tables Vol C Tables 4.2.6.8 and 6.1.1.4'
Cl Cl 0.1484 0.1585 'International Tables Vol C Tables 4.2.6.8 and 6.1.1.4'
Gd Gd -0.1653 3.9035 'International Tables Vol C Tables 4.2.6.8 and 6.1.1.4'

loop_
_geom_angle_atom_site_label_1
_geom_angle_atom_site_label_2
_geom_angle_atom_site_label_3
_geom_angle
_geom_angle_site_symmetry_1
_geom_angle_site_symmetry_3
_geom_angle_publ_flag
N3 Gd01 N3 109.60(19) 7_575 . ?
N3 Gd01 N9 144.24(13) 7_575 7_575 ?
N3 Gd01 N9 82.64(13) . 7_575 ?
N3 Gd01 N9 82.63(13) 7_575 . ?
N3 Gd01 N9 144.24(13) . . ?
N9 Gd01 N9 70.20(19) 7_575 . ?
N3 Gd01 N7 143.15(13) 7_575 7_575 ?
N3 Gd01 N7 82.03(13) . 7_575 ?
N9 Gd01 N7 70.05(12) 7_575 7_575 ?
N9 Gd01 N7 108.63(13) . 7_575 ?
N3 Gd01 N7 82.03(13) 7_575 . ?
N3 Gd01 N7 143.15(13) . . ?
N9 Gd01 N7 108.63(13) 7_575 . ?
N9 Gd01 N7 70.05(12) . . ?
N7 Gd01 N7 70.13(18) 7_575 . ?
N3 Gd01 N5 70.27(11) 7_575 . ?
N3 Gd01 N5 70.27(11) . . ?
N9 Gd01 N5 143.54(10) 7_575 . ?
N9 Gd01 N5 143.54(10) . . ?
N7 Gd01 N5 82.12(13) 7_575 . ?
N7 Gd01 N5 82.11(13) . . ?
N3 Gd01 N1 70.71(11) 7_575 . ?
N3 Gd01 N1 70.71(11) . . ?
N9 Gd01 N1 82.96(14) 7_575 . ?
N9 Gd01 N1 82.96(14) . . ?
N7 Gd01 N1 143.82(10) 7_575 . ?
N7 Gd01 N1 143.82(10) . . ?
N5 Gd01 N1 109.19(18) . . ?
C4 N1 C4 107.7(6) . 7_575 ?
C4 N1 Gd01 123.5(3) . . ?
C4 N1 Gd01 123.5(3) 7_575 . ?
C2 C1 C1 122.0(4) . 7_575 ?
C2 C1 H1 119.0 . . ?
C1 C1 H1 119.0 7_575 . ?
C4 N2 C5 122.6(4) . . ?
C1 C2 C3 115.9(6) . . ?
C1 C2 H2 122.1 . . ?
C3 C2 H2 122.1 . . ?
C12 N3 C5 109.2(4) . . ?
C12 N3 Gd01 120.5(3) . . ?
C5 N3 Gd01 121.0(3) . . ?
C3 C3 C2 122.1(4) 7_575 . ?
C3 C3 C4 106.4(3) 7_575 . ?
C2 C3 C4 131.5(5) . . ?
C13 N4 C12 121.9(4) . . ?
N2 C4 N1 128.0(4) . . ?
N2 C4 C3 122.3(4) . . ?
N1 C4 C3 109.7(5) . . ?
C13 N5 C13 107.9(6) . 7_575 ?
C13 N5 Gd01 122.2(3) . . ?
C13 N5 Gd01 122.2(3) 7_575 . ?
N2 C5 N3 128.4(5) . . ?
N2 C5 C6 122.3(5) . . ?
N3 C5 C6 109.4(5) . . ?
C17 N6 C17 123.0(6) 7_575 . ?
C7 C6 C11 120.4(5) . . ?
C7 C6 C5 133.6(6) . . ?
C11 C6 C5 106.1(5) . . ?
C8 C7 C6 119.2(6) . . ?
C8 C7 H7 120.4 . . ?
C6 C7 H7 120.4 . . ?
C17 N7 C24 108.8(4) . . ?
C17 N7 Gd01 120.4(3) . . ?
C24 N7 Gd01 122.1(3) . . ?
C7 C8 C9 121.3(6) . . ?
C7 C8 H8 119.3 . . ?
C9 C8 H8 119.3 . . ?
C25 N8 C24 123.6(4) . . ?
C10 C9 C8 120.0(6) . . ?
C10 C9 H9 120.0 . . ?
C8 C9 H9 120.0 . . ?
C32 N9 C25 108.2(4) . . ?
C32 N9 Gd01 120.4(3) . . ?
C25 N9 Gd01 122.2(3) . . ?
C11 C10 C9 118.8(6) . . ?
C11 C10 H10 120.6 . . ?
C9 C10 H10 120.6 . . ?
C32 N10 C32 121.4(6) . 7_575 ?
C10 C11 C6 120.3(6) . . ?
C10 C11 C12 133.8(5) . . ?
C6 C11 C12 105.9(5) . . ?
N4 C13 N5 128.0(5) . . ?
N4 C13 C14 122.7(5) . . ?
N5 C13 C14 109.3(5) . . ?
N4 C12 N3 129.3(5) . . ?
N4 C12 C11 121.4(5) . . ?
N3 C12 C11 109.2(5) . . ?
C20 C19 C18 117.6(6) . . ?
C20 C19 H19 121.2 . . ?
C18 C19 H19 121.2 . . ?
C19 C20 C21 121.4(5) . . ?
C19 C20 H20 119.3 . . ?
C21 C20 H20 119.3 . . ?
C22 C21 C20 121.5(6) . . ?
C22 C21 H21 119.2 . . ?
C20 C21 H21 119.2 . . ?
C21 C22 C23 117.4(6) . . ?
C21 C22 H22 121.3 . . ?
C23 C22 H22 121.3 . . ?
C18 C23 C22 121.0(5) . . ?
C18 C23 C24 106.2(4) . . ?
C22 C23 C24 132.5(5) . . ?
N8 C24 N7 127.5(4) . . ?
N8 C24 C23 123.3(5) . . ?
N7 C24 C23 109.1(4) . . ?
N8 C25 N9 127.2(4) . . ?
N8 C25 C26 123.1(4) . . ?
N9 C25 C26 109.8(4) . . ?
C27 C26 C31 120.7(5) . . ?
C27 C26 C25 133.1(5) . . ?
C31 C26 C25 106.1(4) . . ?
C28 C27 C26 117.6(5) . . ?
C28 C27 H27 121.2 . . ?
C26 C27 H27 121.2 . . ?
C27 C28 C29 121.4(5) . . ?
C27 C28 H28 119.3 . . ?
C29 C28 H28 119.3 . . ?
C30 C29 C28 121.2(5) . . ?
C30 C29 H29 119.4 . . ?
C28 C29 H29 119.4 . . ?
C29 C30 C31 117.6(5) . . ?
C29 C30 H30 121.2 . . ?
C31 C30 H30 121.2 . . ?
C30 C31 C26 121.5(5) . . ?
C30 C31 C32 132.0(5) . . ?
C26 C31 C32 106.5(4) . . ?
N10 C32 N9 129.1(5) . . ?
N10 C32 C31 121.6(5) . . ?
N9 C32 C31 109.3(4) . . ?
Cl1 C33 Cl1 117.7(8) . 7_565 ?
Cl1 C33 H33A 107.9 . . ?
Cl1 C33 H33A 107.9 7_565 . ?
Cl1 C33 H33B 107.9 . . ?
Cl1 C33 H33B 107.9 7_565 . ?
H33A C33 H33B 107.2 . . ?
C23 C18 C19 120.9(5) . . ?
C23 C18 C17 107.2(4) . . ?
C19 C18 C17 131.8(5) . . ?
N6 C17 N7 128.3(5) . . ?
N6 C17 C18 123.0(4) . . ?
N7 C17 C18 108.6(4) . . ?
C16 C16 C15 122.0(4) 7_575 . ?
C16 C16 H16 119.0 7_575 . ?
C15 C16 H16 119.0 . . ?
C16 C15 C14 116.2(6) . . ?
C16 C15 H15 121.9 . . ?
C14 C15 H15 121.9 . . ?
C14 C14 C15 121.8(4) 7_575 . ?
C14 C14 C13 106.6(3) 7_575 . ?
C15 C14 C13 131.5(5) . . ?

loop_
_geom_bond_atom_site_label_1
_geom_bond_atom_site_label_2
_geom_bond_distance
_geom_bond_site_symmetry_2
_geom_bond_publ_flag
Gd01 N3 2.422(4) 7_575 ?
Gd01 N3 2.422(4) . ?
Gd01 N9 2.427(4) 7_575 ?
Gd01 N9 2.427(4) . ?
Gd01 N7 2.430(4) 7_575 ?
Gd01 N7 2.430(4) . ?
Gd01 N5 2.431(6) . ?
Gd01 N1 2.438(5) . ?
Cl1 C33 1.702(7) . ?
N1 C4 1.368(5) . ?
N1 C4 1.368(5) 7_575 ?
C1 C2 1.382(8) . ?
C1 C1 1.393(13) 7_575 ?
C1 H1 0.9300 . ?
N2 C4 1.333(6) . ?
N2 C5 1.354(6) . ?
C2 C3 1.389(7) . ?
C2 H2 0.9300 . ?
N3 C12 1.360(6) . ?
N3 C5 1.367(6) . ?
C3 C3 1.384(10) 7_575 ?
C3 C4 1.464(7) . ?
N4 C13 1.335(6) . ?
N4 C12 1.335(6) . ?
N5 C13 1.376(6) . ?
N5 C13 1.376(6) 7_575 ?
C5 C6 1.466(7) . ?
N6 C17 1.322(5) 7_575 ?
N6 C17 1.323(5) . ?
C6 C7 1.386(7) . ?
C6 C11 1.413(7) . ?
C7 C8 1.339(8) . ?
C7 H7 0.9300 . ?
N7 C17 1.369(6) . ?
N7 C24 1.372(6) . ?
C8 C9 1.419(9) . ?
C8 H8 0.9300 . ?
N8 C25 1.333(6) . ?
N8 C24 1.336(6) . ?
C9 C10 1.384(9) . ?
C9 H9 0.9300 . ?
N9 C32 1.364(6) . ?
N9 C25 1.367(6) . ?
C10 C11 1.375(8) . ?
C10 H10 0.9300 . ?
N10 C32 1.333(5) . ?
N10 C32 1.333(5) 7_575 ?
C11 C12 1.477(8) . ?
C13 C14 1.467(7) . ?
C19 C20 1.371(8) . ?
C19 C18 1.393(7) . ?
C19 H19 0.9300 . ?
C20 C21 1.389(8) . ?
C20 H20 0.9300 . ?
C21 C22 1.376(7) . ?
C21 H21 0.9300 . ?
C22 C23 1.392(7) . ?
C22 H22 0.9300 . ?
C23 C18 1.390(7) . ?
C23 C24 1.461(6) . ?
C25 C26 1.459(6) . ?
C26 C27 1.386(7) . ?
C26 C31 1.392(7) . ?
C27 C28 1.380(7) . ?
C27 H27 0.9300 . ?
C28 C29 1.390(8) . ?
C28 H28 0.9300 . ?
C29 C30 1.377(7) . ?
C29 H29 0.9300 . ?
C30 C31 1.381(7) . ?
C30 H30 0.9300 . ?
C31 C32 1.465(6) . ?
C33 H33A 0.9700 . ?
C33 H33B 0.9700 . ?
C18 C17 1.461(7) . ?
C16 C16 1.385(12) 7_575 ?
C16 C15 1.389(8) . ?
C16 H16 0.9300 . ?
C15 C14 1.394(7) . ?
C15 H15 0.9300 . ?
C14 C14 1.387(10) 7_575 ?
